data_7003568
loop_
_publ_author_name
'Burck, Sebastian'
'Gudat, Dietrich'
'Nieger, Martin'
'Schalley, Christoph A.'
'Weilandt, Torsten'

_publ_section_title
;
 Phosphazene vs.diazaphospholene PN-bond cleavage in spirocyclic
 cyclodiphosphazenes
;
_journal_issue 26
_journal_name_full 'Dalton Transactions'
_journal_page_first 3478
_journal_page_last 3485
_journal_paper_doi 10.1039/b717219b
_journal_year 2008
_chemical_formula_moiety 'C56 H82 N6 O P2, (C7 H8)2'
_chemical_formula_sum 'C70 H98 N6 O P2'
_chemical_formula_weight 1101.48
_chemical_name_common
;
1,3-Bis-(2,6-diisopropylphenyl)-4,5-dimethyl-2-(1,3-bis-(2,6-
diisopropyl-phenyl)-4,5-dimethyl-2-oxo-2lambda5-1,3,2-
diazaphospholenylimino)-2lambda5-1,3,2-diazaphospholenylamine
;
_chemical_name_systematic
;
1,3-Bis-(2,6-diisopropylphenyl)-4,5-dimethyl-2-[1,3-bis-(2,6-diisopropyl-
phenyl)-4,5-dimethyl-2-oxo-2lambda5-1,3,2-diazaphospholenylimino]-
2lambda5-1,3,2-diazaphospholenylamine
;
_space_group_IT_number 2
_symmetry_cell_setting triclinic
_symmetry_space_group_name_Hall '-P 1'
_symmetry_space_group_name_H-M 'P -1'
_atom_sites_solution_hydrogens geom
_atom_sites_solution_primary direct
_atom_sites_solution_secondary difmap
_audit_creation_method SHELXL-97
_cell_angle_alpha 102.26(3)
_cell_angle_beta 103.09(3)
_cell_angle_gamma 99.46(3)
_cell_formula_units_Z 2
_cell_length_a 13.279(3)
_cell_length_b 14.542(3)
_cell_length_c 17.751(4)
_cell_measurement_reflns_used 56
_cell_measurement_temperature 123(2)
_cell_measurement_theta_max 25
_cell_measurement_theta_min 5
_cell_volume 3180.3(14)
_computing_cell_refinement DIRAX
_computing_data_collection Collect
_computing_data_reduction EVALCCD
_computing_molecular_graphics XP
_computing_publication_material 'SHELXL-97 (Sheldrick, 1997)'
_computing_structure_refinement 'SHELXL-97 (Sheldrick, 1997)'
_computing_structure_solution 'SHELXS-97 (Sheldrick, 1990)'
_diffrn_ambient_temperature 123(2)
_diffrn_measured_fraction_theta_full 0.985
_diffrn_measured_fraction_theta_max 0.985
_diffrn_measurement_device_type 'Bruker-Nonius KappaCCD'
_diffrn_measurement_method 'rotation in phi and omega, 1 deg.'
_diffrn_radiation_monochromator graphite
_diffrn_radiation_source 'fine-focus sealed tube'
_diffrn_radiation_type MoK\a
_diffrn_radiation_wavelength 0.71073
_diffrn_reflns_av_R_equivalents 0.1027
_diffrn_reflns_av_sigmaI/netI 0.1504
_diffrn_reflns_limit_h_max 15
_diffrn_reflns_limit_h_min -15
_diffrn_reflns_limit_k_max 17
_diffrn_reflns_limit_k_min -17
_diffrn_reflns_limit_l_max 21
_diffrn_reflns_limit_l_min -21
_diffrn_reflns_number 37376
_diffrn_reflns_theta_full 25.03
_diffrn_reflns_theta_max 25.03
_diffrn_reflns_theta_min 2.94
_exptl_absorpt_coefficient_mu 0.115
_exptl_absorpt_correction_type none
_exptl_crystal_colour colourless
_exptl_crystal_density_diffrn 1.150
_exptl_crystal_density_meas ?
_exptl_crystal_density_method 'not measured'
_exptl_crystal_description blocks
_exptl_crystal_F_000 1196
_exptl_crystal_size_max 0.20
_exptl_crystal_size_mid 0.15
_exptl_crystal_size_min 0.10
_refine_diff_density_max 0.475
_refine_diff_density_min -0.474
_refine_diff_density_rms 0.078
_refine_ls_extinction_method none
_refine_ls_goodness_of_fit_ref 1.041
_refine_ls_hydrogen_treatment mixed
_refine_ls_matrix_type full
_refine_ls_number_parameters 692
_refine_ls_number_reflns 11069
_refine_ls_number_restraints 92
_refine_ls_restrained_S_all 1.038
_refine_ls_R_factor_all 0.1805
_refine_ls_R_factor_gt 0.0794
_refine_ls_shift/su_max 0.000
_refine_ls_shift/su_mean 0.000
_refine_ls_structure_factor_coef Fsqd
_refine_ls_weighting_details 'calc w=1/[\s^2^(Fo^2^)+(0.1003P)^2^+1.7006P] where P=(Fo^2^+2Fc^2^)/3'
_refine_ls_weighting_scheme calc
_refine_ls_wR_factor_gt 0.1758
_refine_ls_wR_factor_ref 0.2192
_reflns_number_gt 5557
_reflns_number_total 11069
_reflns_threshold_expression >2sigma(I)
_cod_data_source_file b717219b.txt
_cod_data_source_block dg019_hy_compound_5
_cod_depositor_comments
;
The following automatic conversions were performed:

'_exptl_crystal_density_meas' value 'none' was changed to '?' - the
value is perceived as not measured.

Automatic conversion script
Id: cif_fix_values 3008 2015-01-20 13:52:24Z robertas 
;
_cod_original_cell_volume 3180.2(12)
_cod_database_code 7003568

loop_
_symmetry_equiv_pos_as_xyz
'x, y, z'
'-x, -y, -z'

loop_
_atom_site_label
_atom_site_type_symbol
_atom_site_fract_x
_atom_site_fract_y
_atom_site_fract_z
_atom_site_U_iso_or_equiv
_atom_site_adp_type
_atom_site_occupancy
_atom_site_symmetry_multiplicity
_atom_site_calc_flag
_atom_site_refinement_flags
_atom_site_disorder_assembly
_atom_site_disorder_group
O1 O 0.3213(2) 0.29356(19) 0.27424(17) 0.0258(7) Uani 1 1 d . . .
N1 N 0.4989(3) 0.2776(2) 0.2412(2) 0.0229(9) Uani 1 1 d . . .
P1 P 0.37231(9) 0.23609(8) 0.22021(7) 0.0217(3) Uani 1 1 d . . .
N2 N 0.3398(3) 0.1164(2) 0.2141(2) 0.0228(9) Uani 1 1 d . . .
C3 C 0.2963(3) 0.0602(3) 0.1325(3) 0.0241(11) Uani 1 1 d . . .
C4 C 0.2880(3) 0.1149(3) 0.0811(3) 0.0245(11) Uani 1 1 d . . .
N5 N 0.3235(3) 0.2161(2) 0.1211(2) 0.0225(9) Uani 1 1 d . . .
C6 C 0.3070(4) 0.0794(3) 0.2772(3) 0.0248(11) Uani 1 1 d . . .
C7 C 0.2014(3) 0.0756(3) 0.2833(3) 0.0270(11) Uani 1 1 d . . .
C8 C 0.1735(4) 0.0400(3) 0.3434(3) 0.0363(12) Uani 1 1 d . . .
H8 H 0.1042 0.0392 0.3496 0.044 Uiso 1 1 calc R . .
C9 C 0.2426(4) 0.0054(3) 0.3949(3) 0.0370(13) Uani 1 1 d . . .
H9 H 0.2206 -0.0200 0.4351 0.044 Uiso 1 1 calc R . .
C10 C 0.3448(4) 0.0081(3) 0.3874(3) 0.0372(13) Uani 1 1 d . . .
H10 H 0.3926 -0.0158 0.4228 0.045 Uiso 1 1 calc R . .
C11 C 0.3782(4) 0.0450(3) 0.3291(3) 0.0289(11) Uani 1 1 d . . .
C12 C 0.4906(4) 0.0435(3) 0.3227(3) 0.0344(12) Uani 1 1 d . . .
H12 H 0.5096 0.0903 0.2915 0.041 Uiso 1 1 calc R . .
C13 C 0.5709(4) 0.0737(5) 0.4027(3) 0.0600(17) Uani 1 1 d . . .
H13A H 0.6417 0.0724 0.3953 0.090 Uiso 1 1 calc R . .
H13B H 0.5538 0.0292 0.4348 0.090 Uiso 1 1 calc R . .
H13C H 0.5699 0.1393 0.4305 0.090 Uiso 1 1 calc R . .
C14 C 0.4974(5) -0.0560(4) 0.2776(4) 0.0675(19) Uani 1 1 d . . .
H14A H 0.4454 -0.0758 0.2250 0.101 Uiso 1 1 calc R . .
H14B H 0.4825 -0.1028 0.3083 0.101 Uiso 1 1 calc R . .
H14C H 0.5689 -0.0534 0.2706 0.101 Uiso 1 1 calc R . .
C15 C 0.1179(4) 0.1059(3) 0.2251(3) 0.0309(11) Uani 1 1 d . . .
H15 H 0.1516 0.1286 0.1854 0.037 Uiso 1 1 calc R . .
C16 C 0.0776(4) 0.1890(3) 0.2679(3) 0.0410(13) Uani 1 1 d . . .
H16A H 0.0254 0.2075 0.2286 0.061 Uiso 1 1 calc R . .
H16B H 0.1372 0.2444 0.2951 0.061 Uiso 1 1 calc R . .
H16C H 0.0443 0.1685 0.3073 0.061 Uiso 1 1 calc R . .
C17 C 0.0254(4) 0.0187(4) 0.1790(3) 0.0467(14) Uani 1 1 d . . .
H17A H -0.0270 0.0387 0.1410 0.070 Uiso 1 1 calc R . .
H17B H -0.0081 -0.0056 0.2169 0.070 Uiso 1 1 calc R . .
H17C H 0.0525 -0.0324 0.1497 0.070 Uiso 1 1 calc R . .
C18 C 0.3083(3) 0.2865(3) 0.0749(3) 0.0255(11) Uani 1 1 d . . .
C19 C 0.2065(4) 0.3106(3) 0.0572(3) 0.0289(11) Uani 1 1 d . . .
C20 C 0.1908(4) 0.3709(3) 0.0060(3) 0.0348(12) Uani 1 1 d . . .
H20 H 0.1240 0.3876 -0.0073 0.042 Uiso 1 1 calc R . .
C21 C 0.2696(4) 0.4068(3) -0.0258(3) 0.0349(12) Uani 1 1 d . . .
H21 H 0.2566 0.4476 -0.0605 0.042 Uiso 1 1 calc R . .
C22 C 0.3682(4) 0.3834(3) -0.0073(3) 0.0290(11) Uani 1 1 d . . .
H22 H 0.4226 0.4097 -0.0285 0.035 Uiso 1 1 calc R . .
C23 C 0.3879(4) 0.3218(3) 0.0418(3) 0.0254(11) Uani 1 1 d . . .
C24 C 0.4947(3) 0.2922(3) 0.0547(3) 0.0261(11) Uani 1 1 d . . .
H24 H 0.4955 0.2477 0.0906 0.031 Uiso 1 1 calc R . .
C25 C 0.5871(3) 0.3798(3) 0.0954(3) 0.0315(12) Uani 1 1 d . . .
H25A H 0.6542 0.3586 0.1028 0.047 Uiso 1 1 calc R . .
H25B H 0.5795 0.4117 0.1476 0.047 Uiso 1 1 calc R . .
H25C H 0.5868 0.4253 0.0617 0.047 Uiso 1 1 calc R . .
C26 C 0.5091(4) 0.2376(3) -0.0250(3) 0.0380(13) Uani 1 1 d . . .
H26A H 0.4499 0.1814 -0.0502 0.057 Uiso 1 1 calc R . .
H26B H 0.5759 0.2160 -0.0148 0.057 Uiso 1 1 calc R . .
H26C H 0.5106 0.2804 -0.0607 0.057 Uiso 1 1 calc R . .
C27 C 0.1187(4) 0.2737(3) 0.0917(3) 0.0356(12) Uani 1 1 d . . .
H27 H 0.1516 0.2513 0.1390 0.043 Uiso 1 1 calc R . .
C28 C 0.0605(4) 0.3508(4) 0.1205(3) 0.0484(14) Uani 1 1 d . . .
H28A H 0.0051 0.3226 0.1425 0.073 Uiso 1 1 calc R . .
H28B H 0.0281 0.3748 0.0754 0.073 Uiso 1 1 calc R . .
H28C H 0.1109 0.4043 0.1622 0.073 Uiso 1 1 calc R . .
C29 C 0.0375(4) 0.1879(4) 0.0323(4) 0.0578(16) Uani 1 1 d . . .
H29A H -0.0177 0.1658 0.0570 0.087 Uiso 1 1 calc R . .
H29B H 0.0726 0.1353 0.0172 0.087 Uiso 1 1 calc R . .
H29C H 0.0052 0.2072 -0.0156 0.087 Uiso 1 1 calc R . .
C30 C 0.2572(4) 0.0828(3) -0.0083(3) 0.0353(12) Uani 1 1 d . . .
H30A H 0.3207 0.0782 -0.0269 0.053 Uiso 1 1 calc R . .
H30B H 0.2228 0.1298 -0.0302 0.053 Uiso 1 1 calc R . .
H30C H 0.2078 0.0196 -0.0264 0.053 Uiso 1 1 calc R . .
C31 C 0.2692(4) -0.0479(3) 0.1124(3) 0.0403(13) Uani 1 1 d . . .
H31A H 0.2187 -0.0733 0.0593 0.060 Uiso 1 1 calc R . .
H31B H 0.2374 -0.0689 0.1523 0.060 Uiso 1 1 calc R . .
H31C H 0.3339 -0.0721 0.1124 0.060 Uiso 1 1 calc R . .
N1' N 0.5411(3) 0.3364(3) 0.3967(2) 0.0255(9) Uani 1 1 d D . .
H1'A H 0.568(3) 0.378(3) 0.4464(15) 0.038 Uiso 1 1 d D . .
H1'B H 0.4706(17) 0.322(3) 0.392(3) 0.038 Uiso 1 1 d D . .
P1' P 0.58060(9) 0.34788(8) 0.31788(7) 0.0208(3) Uani 1 1 d . . .
N2' N 0.6195(3) 0.4653(2) 0.3219(2) 0.0223(9) Uani 1 1 d . . .
C3' C 0.7249(3) 0.4867(3) 0.3118(3) 0.0235(10) Uani 1 1 d . . .
C4' C 0.7710(3) 0.4128(3) 0.3132(3) 0.0246(11) Uani 1 1 d . . .
N5' N 0.7036(3) 0.3314(2) 0.3252(2) 0.0211(8) Uani 1 1 d . . .
C6' C 0.5826(3) 0.5460(3) 0.3641(3) 0.0226(10) Uani 1 1 d . . .
C7' C 0.6352(3) 0.5921(3) 0.4444(3) 0.0285(11) Uani 1 1 d . . .
C8' C 0.6082(4) 0.6766(3) 0.4810(3) 0.0292(11) Uani 1 1 d . . .
H8' H 0.6445 0.7096 0.5350 0.035 Uiso 1 1 calc R . .
C9' C 0.5293(4) 0.7122(3) 0.4389(3) 0.0310(12) Uani 1 1 d . . .
H9' H 0.5121 0.7698 0.4639 0.037 Uiso 1 1 calc R . .
C10' C 0.4762(4) 0.6647(3) 0.3617(3) 0.0310(12) Uani 1 1 d . . .
H10' H 0.4206 0.6891 0.3344 0.037 Uiso 1 1 calc R . .
C11' C 0.5008(3) 0.5802(3) 0.3203(3) 0.0246(11) Uani 1 1 d . . .
C12' C 0.4427(4) 0.5346(3) 0.2345(3) 0.0289(11) Uani 1 1 d . . .
H12' H 0.4628 0.4715 0.2184 0.035 Uiso 1 1 calc R . .
C13' C 0.3216(4) 0.5138(3) 0.2216(3) 0.0343(12) Uani 1 1 d . . .
H13D H 0.2862 0.4833 0.1649 0.051 Uiso 1 1 calc R . .
H13E H 0.2998 0.5745 0.2380 0.051 Uiso 1 1 calc R . .
H13F H 0.3019 0.4704 0.2538 0.051 Uiso 1 1 calc R . .
C14' C 0.4750(4) 0.5969(3) 0.1809(3) 0.0413(13) Uani 1 1 d . . .
H14D H 0.4365 0.5649 0.1249 0.062 Uiso 1 1 calc R . .
H14E H 0.5514 0.6057 0.1872 0.062 Uiso 1 1 calc R . .
H14F H 0.4576 0.6600 0.1963 0.062 Uiso 1 1 calc R . .
C15' C 0.7239(4) 0.5584(3) 0.4951(3) 0.0297(11) Uani 1 1 d . . .
H15' H 0.7339 0.4980 0.4612 0.036 Uiso 1 1 calc R . .
C16' C 0.6955(4) 0.5341(3) 0.5690(3) 0.0369(13) Uani 1 1 d . . .
H16D H 0.6287 0.4854 0.5519 0.055 Uiso 1 1 calc R . .
H16E H 0.6877 0.5926 0.6043 0.055 Uiso 1 1 calc R . .
H16F H 0.7521 0.5087 0.5979 0.055 Uiso 1 1 calc R . .
C17' C 0.8295(4) 0.6338(4) 0.5208(3) 0.0428(13) Uani 1 1 d . . .
H17D H 0.8849 0.6099 0.5526 0.064 Uiso 1 1 calc R . .
H17E H 0.8213 0.6944 0.5529 0.064 Uiso 1 1 calc R . .
H17F H 0.8495 0.6450 0.4731 0.064 Uiso 1 1 calc R . .
C18' C 0.7431(3) 0.2458(3) 0.3345(3) 0.0235(10) Uani 1 1 d . . .
C19' C 0.7955(3) 0.2423(3) 0.4109(3) 0.0282(11) Uani 1 1 d . . .
C20' C 0.8442(4) 0.1651(3) 0.4185(3) 0.0332(12) Uani 1 1 d . . .
H20' H 0.8820 0.1625 0.4701 0.040 Uiso 1 1 calc R . .
C21' C 0.8381(4) 0.0924(3) 0.3521(3) 0.0336(12) Uani 1 1 d . . .
H21' H 0.8715 0.0404 0.3581 0.040 Uiso 1 1 calc R . .
C22' C 0.7837(4) 0.0957(3) 0.2772(3) 0.0318(12) Uani 1 1 d . . .
H22' H 0.7784 0.0446 0.2321 0.038 Uiso 1 1 calc R . .
C23' C 0.7358(3) 0.1723(3) 0.2656(3) 0.0235(10) Uani 1 1 d . . .
C24' C 0.6837(4) 0.1745(3) 0.1801(3) 0.0279(11) Uani 1 1 d . . .
H24' H 0.6564 0.2349 0.1831 0.034 Uiso 1 1 calc R . .
C25' C 0.7649(4) 0.1778(3) 0.1307(3) 0.0373(12) Uani 1 1 d . . .
H25D H 0.7299 0.1802 0.0764 0.056 Uiso 1 1 calc R . .
H25E H 0.7943 0.1200 0.1278 0.056 Uiso 1 1 calc R . .
H25F H 0.8223 0.2355 0.1562 0.056 Uiso 1 1 calc R . .
C26' C 0.5897(4) 0.0891(3) 0.1387(3) 0.0332(12) Uani 1 1 d . . .
H26D H 0.5581 0.0931 0.0844 0.050 Uiso 1 1 calc R . .
H26E H 0.5366 0.0906 0.1691 0.050 Uiso 1 1 calc R . .
H26F H 0.6140 0.0287 0.1362 0.050 Uiso 1 1 calc R . .
C27' C 0.8035(4) 0.3194(3) 0.4873(3) 0.0312(12) Uani 1 1 d . . .
H27' H 0.7529 0.3606 0.4721 0.037 Uiso 1 1 calc R . .
C28' C 0.9120(5) 0.3845(5) 0.5215(4) 0.074(2) Uani 1 1 d . . .
H28D H 0.9127 0.4332 0.5693 0.110 Uiso 1 1 calc R . .
H28E H 0.9301 0.4166 0.4815 0.110 Uiso 1 1 calc R . .
H28F H 0.9641 0.3462 0.5360 0.110 Uiso 1 1 calc R . .
C29' C 0.7709(5) 0.2766(4) 0.5517(3) 0.0586(17) Uani 1 1 d . . .
H29D H 0.7000 0.2342 0.5293 0.088 Uiso 1 1 calc R . .
H29E H 0.7701 0.3287 0.5966 0.088 Uiso 1 1 calc R . .
H29F H 0.8217 0.2391 0.5706 0.088 Uiso 1 1 calc R . .
C30' C 0.7637(4) 0.5804(3) 0.2945(3) 0.0307(11) Uani 1 1 d . . .
H30D H 0.8400 0.5900 0.2998 0.046 Uiso 1 1 calc R . .
H30E H 0.7502 0.6333 0.3326 0.046 Uiso 1 1 calc R . .
H30F H 0.7262 0.5791 0.2399 0.046 Uiso 1 1 calc R . .
C31' C 0.8774(3) 0.4045(3) 0.3006(3) 0.0341(12) Uani 1 1 d . . .
H31D H 0.8680 0.3653 0.2462 0.051 Uiso 1 1 calc R . .
H31E H 0.9136 0.3737 0.3395 0.051 Uiso 1 1 calc R . .
H31F H 0.9202 0.4690 0.3077 0.051 Uiso 1 1 calc R . .
C1T C 0.7411(4) -0.1711(3) 0.3355(4) 0.0472(15) Uani 1 1 d D . .
H1T H 0.6659 -0.1864 0.3162 0.057 Uiso 1 1 calc R . .
C2T C 0.7877(5) -0.1491(3) 0.4172(4) 0.0525(16) Uani 1 1 d D . .
H2T H 0.7441 -0.1488 0.4529 0.063 Uiso 1 1 calc R . .
C3T C 0.8952(5) -0.1278(4) 0.4470(3) 0.0527(15) Uani 1 1 d D . .
H3T H 0.9269 -0.1128 0.5031 0.063 Uiso 1 1 calc R . .
C4T C 0.9578(5) -0.1285(4) 0.3936(4) 0.0568(17) Uani 1 1 d D . .
H4T H 1.0329 -0.1140 0.4134 0.068 Uiso 1 1 calc R . .
C5T C 0.9122(5) -0.1498(4) 0.3135(4) 0.0494(15) Uani 1 1 d D . .
H5T H 0.9563 -0.1503 0.2781 0.059 Uiso 1 1 calc R . .
C6T C 0.8015(6) -0.1712(3) 0.2814(3) 0.0515(16) Uani 1 1 d D . .
C7T C 0.7527(6) -0.1942(5) 0.1947(4) 0.106(3) Uani 1 1 d D . .
H7T1 H 0.7148 -0.2621 0.1753 0.160 Uiso 1 1 calc R . .
H7T2 H 0.8080 -0.1829 0.1672 0.160 Uiso 1 1 calc R . .
H7T3 H 0.7027 -0.1530 0.1837 0.160 Uiso 1 1 calc R . .
C8T C 0.0747(4) 0.5979(3) 0.1101(3) 0.049(2) Uiso 0.726(8) 1 d PGDU A 1
H8T H 0.0503 0.5468 0.0625 0.059 Uiso 0.726(8) 1 calc PR A 1
C9T C 0.0212(4) 0.6012(4) 0.1692(3) 0.061(3) Uiso 0.726(8) 1 d PGDU A 1
H9T H -0.0399 0.5523 0.1618 0.074 Uiso 0.726(8) 1 calc PR A 1
C10T C 0.0570(4) 0.6759(4) 0.2389(3) 0.066(2) Uiso 0.726(8) 1 d PGDU A 1
H10T H 0.0204 0.6782 0.2792 0.079 Uiso 0.726(8) 1 calc PR A 1
C11T C 0.1463(5) 0.7474(4) 0.2496(3) 0.078(3) Uiso 0.726(8) 1 d PGDU A 1
H11T H 0.1708 0.7985 0.2972 0.094 Uiso 0.726(8) 1 calc PR A 1
C12T C 0.1999(4) 0.7441(3) 0.1906(3) 0.063(3) Uiso 0.726(8) 1 d PGDU A 1
H12T H 0.2609 0.7930 0.1979 0.076 Uiso 0.726(8) 1 calc PR A 1
C13T C 0.1641(4) 0.6693(4) 0.1209(3) 0.0471(19) Uiso 0.726(8) 1 d PGDU A 1
C14T C 0.2203(7) 0.6652(7) 0.0569(5) 0.086(3) Uiso 0.726(8) 1 d PDU A 1
H14G H 0.2285 0.7270 0.0427 0.128 Uiso 0.726(8) 1 calc PR A 1
H14H H 0.1791 0.6134 0.0096 0.128 Uiso 0.726(8) 1 calc PR A 1
H14I H 0.2905 0.6524 0.0765 0.128 Uiso 0.726(8) 1 calc PR A 1
C8A C 0.1419(11) 0.7255(9) 0.2293(7) 0.055(6) Uiso 0.274(8) 1 d PGDU A 2
H8A H 0.1231 0.7498 0.2771 0.066 Uiso 0.274(8) 1 calc PR A 2
C9A C 0.2355(11) 0.7704(9) 0.2172(8) 0.062(6) Uiso 0.274(8) 1 d PGDU A 2
H9A H 0.2807 0.8254 0.2566 0.075 Uiso 0.274(8) 1 calc PR A 2
C10A C 0.2630(10) 0.7350(10) 0.1473(9) 0.066(2) Uiso 0.274(8) 1 d PGDU A 2
H10A H 0.3270 0.7657 0.1390 0.079 Uiso 0.274(8) 1 calc PR A 2
C11A C 0.1970(12) 0.6546(10) 0.0896(7) 0.056(5) Uiso 0.274(8) 1 d PGDU A 2
H11A H 0.2158 0.6303 0.0419 0.067 Uiso 0.274(8) 1 calc PR A 2
C12A C 0.1034(11) 0.6096(9) 0.1018(7) 0.050(6) Uiso 0.274(8) 1 d PGDU A 2
H12A H 0.0582 0.5547 0.0624 0.060 Uiso 0.274(8) 1 calc PR A 2
C13A C 0.0759(9) 0.6451(9) 0.1717(8) 0.0471(19) Uiso 0.274(8) 1 d PGDU A 2
C14A C -0.0192(14) 0.5935(15) 0.1884(13) 0.086(3) Uiso 0.274(8) 1 d PDU A 2
H14J H -0.0487 0.6401 0.2205 0.128 Uiso 0.274(8) 1 calc PR A 2
H14K H 0.0006 0.5465 0.2179 0.128 Uiso 0.274(8) 1 calc PR A 2
H14L H -0.0726 0.5598 0.1377 0.128 Uiso 0.274(8) 1 calc PR A 2

loop_
_atom_site_aniso_label
_atom_site_aniso_U_11
_atom_site_aniso_U_22
_atom_site_aniso_U_33
_atom_site_aniso_U_23
_atom_site_aniso_U_13
_atom_site_aniso_U_12
O1 0.0164(17) 0.0285(16) 0.0341(19) 0.0041(14) 0.0126(14) 0.0066(13)
N1 0.015(2) 0.027(2) 0.029(2) 0.0053(17) 0.0116(17) 0.0059(16)
P1 0.0153(7) 0.0234(6) 0.0281(7) 0.0062(5) 0.0092(5) 0.0055(5)
N2 0.017(2) 0.027(2) 0.026(2) 0.0065(17) 0.0104(17) 0.0033(16)
C3 0.020(3) 0.031(3) 0.024(3) 0.006(2) 0.012(2) 0.010(2)
C4 0.016(3) 0.029(3) 0.031(3) 0.002(2) 0.011(2) 0.010(2)
N5 0.016(2) 0.0219(19) 0.031(2) 0.0069(17) 0.0092(17) 0.0046(16)
C6 0.029(3) 0.022(2) 0.026(3) 0.008(2) 0.013(2) 0.002(2)
C7 0.020(3) 0.027(2) 0.033(3) 0.007(2) 0.009(2) 0.002(2)
C8 0.027(3) 0.047(3) 0.038(3) 0.016(3) 0.013(3) 0.004(2)
C9 0.042(3) 0.044(3) 0.033(3) 0.019(2) 0.022(3) 0.005(3)
C10 0.032(3) 0.047(3) 0.041(3) 0.021(3) 0.014(3) 0.014(2)
C11 0.024(3) 0.032(3) 0.035(3) 0.014(2) 0.012(2) 0.006(2)
C12 0.026(3) 0.044(3) 0.040(3) 0.018(2) 0.012(2) 0.012(2)
C13 0.029(3) 0.095(5) 0.061(4) 0.026(3) 0.019(3) 0.012(3)
C14 0.038(4) 0.070(4) 0.097(5) 0.009(4) 0.026(4) 0.024(3)
C15 0.024(3) 0.036(3) 0.036(3) 0.010(2) 0.013(2) 0.004(2)
C16 0.022(3) 0.043(3) 0.058(4) 0.011(3) 0.015(3) 0.005(2)
C17 0.030(3) 0.054(3) 0.051(4) 0.011(3) 0.006(3) 0.004(3)
C18 0.021(3) 0.026(2) 0.030(3) 0.005(2) 0.009(2) 0.006(2)
C19 0.020(3) 0.030(3) 0.033(3) 0.007(2) 0.003(2) 0.003(2)
C20 0.022(3) 0.042(3) 0.045(3) 0.019(3) 0.008(2) 0.012(2)
C21 0.033(3) 0.040(3) 0.034(3) 0.015(2) 0.008(2) 0.010(2)
C22 0.021(3) 0.035(3) 0.034(3) 0.011(2) 0.012(2) 0.006(2)
C23 0.024(3) 0.028(2) 0.027(3) 0.007(2) 0.010(2) 0.007(2)
C24 0.019(3) 0.030(2) 0.035(3) 0.012(2) 0.012(2) 0.009(2)
C25 0.021(3) 0.039(3) 0.038(3) 0.013(2) 0.012(2) 0.009(2)
C26 0.032(3) 0.045(3) 0.042(3) 0.009(2) 0.019(3) 0.013(2)
C27 0.020(3) 0.045(3) 0.050(3) 0.022(3) 0.012(2) 0.014(2)
C28 0.034(3) 0.057(3) 0.060(4) 0.018(3) 0.022(3) 0.010(3)
C29 0.034(4) 0.055(4) 0.078(5) 0.005(3) 0.021(3) 0.001(3)
C30 0.030(3) 0.036(3) 0.038(3) 0.008(2) 0.009(2) 0.005(2)
C31 0.047(4) 0.032(3) 0.042(3) 0.008(2) 0.014(3) 0.008(2)
N1' 0.019(2) 0.030(2) 0.023(2) 0.0015(17) 0.0051(19) 0.0023(18)
P1' 0.0144(7) 0.0244(6) 0.0267(7) 0.0061(5) 0.0106(5) 0.0061(5)
N2' 0.015(2) 0.026(2) 0.030(2) 0.0060(16) 0.0107(17) 0.0089(16)
C3' 0.015(3) 0.024(2) 0.034(3) 0.007(2) 0.010(2) 0.0059(19)
C4' 0.015(3) 0.029(2) 0.030(3) 0.006(2) 0.010(2) 0.003(2)
N5' 0.011(2) 0.0217(19) 0.032(2) 0.0052(16) 0.0078(17) 0.0061(15)
C6' 0.019(3) 0.018(2) 0.031(3) 0.001(2) 0.012(2) 0.0028(19)
C7' 0.019(3) 0.031(3) 0.038(3) 0.008(2) 0.015(2) 0.003(2)
C8' 0.029(3) 0.031(3) 0.027(3) -0.001(2) 0.016(2) 0.004(2)
C9' 0.031(3) 0.024(2) 0.042(3) 0.002(2) 0.020(3) 0.010(2)
C10' 0.028(3) 0.033(3) 0.041(3) 0.013(2) 0.017(2) 0.016(2)
C11' 0.025(3) 0.026(2) 0.032(3) 0.010(2) 0.018(2) 0.009(2)
C12' 0.026(3) 0.032(3) 0.033(3) 0.011(2) 0.008(2) 0.016(2)
C13' 0.024(3) 0.037(3) 0.042(3) 0.009(2) 0.008(2) 0.012(2)
C14' 0.044(3) 0.044(3) 0.045(3) 0.019(3) 0.020(3) 0.014(3)
C15' 0.027(3) 0.034(3) 0.029(3) 0.003(2) 0.012(2) 0.011(2)
C16' 0.041(3) 0.036(3) 0.029(3) 0.000(2) 0.008(2) 0.009(2)
C17' 0.023(3) 0.058(3) 0.042(3) 0.004(3) 0.009(2) 0.004(2)
C18' 0.013(2) 0.024(2) 0.033(3) 0.007(2) 0.007(2) 0.0046(19)
C19' 0.013(3) 0.033(3) 0.042(3) 0.008(2) 0.012(2) 0.007(2)
C20' 0.018(3) 0.041(3) 0.041(3) 0.012(2) 0.006(2) 0.011(2)
C21' 0.017(3) 0.032(3) 0.056(4) 0.015(3) 0.012(3) 0.011(2)
C22' 0.026(3) 0.029(3) 0.041(3) 0.004(2) 0.016(2) 0.008(2)
C23' 0.012(2) 0.025(2) 0.035(3) 0.006(2) 0.010(2) 0.0037(19)
C24' 0.023(3) 0.025(2) 0.041(3) 0.007(2) 0.017(2) 0.011(2)
C25' 0.032(3) 0.043(3) 0.040(3) 0.004(2) 0.019(3) 0.012(2)
C26' 0.027(3) 0.034(3) 0.039(3) 0.003(2) 0.014(2) 0.010(2)
C27' 0.024(3) 0.036(3) 0.033(3) 0.007(2) 0.006(2) 0.012(2)
C28' 0.040(4) 0.088(5) 0.064(4) -0.024(4) 0.015(3) -0.009(3)
C29' 0.076(5) 0.060(4) 0.045(4) 0.012(3) 0.026(3) 0.018(3)
C30' 0.019(3) 0.032(3) 0.047(3) 0.012(2) 0.019(2) 0.004(2)
C31' 0.016(3) 0.033(3) 0.052(3) 0.005(2) 0.013(2) 0.006(2)
C1T 0.028(3) 0.032(3) 0.075(5) 0.016(3) 0.001(3) 0.003(2)
C2T 0.050(4) 0.039(3) 0.077(5) 0.015(3) 0.032(4) 0.009(3)
C3T 0.041(4) 0.061(4) 0.053(4) 0.021(3) 0.006(3) 0.004(3)
C4T 0.032(4) 0.069(4) 0.083(5) 0.045(4) 0.016(4) 0.015(3)
C5T 0.055(4) 0.045(3) 0.070(5) 0.029(3) 0.037(4) 0.024(3)
C6T 0.082(5) 0.018(3) 0.048(4) 0.008(2) 0.010(4) 0.007(3)
C7T 0.174(9) 0.049(4) 0.062(5) 0.006(4) -0.012(5) 0.003(5)

loop_
_atom_type_symbol
_atom_type_description
_atom_type_scat_dispersion_real
_atom_type_scat_dispersion_imag
_atom_type_scat_source
C C 0.0033 0.0016 'International Tables Vol C Tables 4.2.6.8 and 6.1.1.4'
H H 0.0000 0.0000 'International Tables Vol C Tables 4.2.6.8 and 6.1.1.4'
N N 0.0061 0.0033 'International Tables Vol C Tables 4.2.6.8 and 6.1.1.4'
O O 0.0106 0.0060 'International Tables Vol C Tables 4.2.6.8 and 6.1.1.4'
P P 0.1023 0.0942 'International Tables Vol C Tables 4.2.6.8 and 6.1.1.4'

loop_
_geom_angle_atom_site_label_1
_geom_angle_atom_site_label_2
_geom_angle_atom_site_label_3
_geom_angle
_geom_angle_site_symmetry_1
_geom_angle_site_symmetry_3
_geom_angle_publ_flag
P1' N1 P1 132.0(2) . . ?
O1 P1 N1 112.90(18) . . ?
O1 P1 N5 118.58(17) . . ?
N1 P1 N5 107.25(18) . . ?
O1 P1 N2 112.09(18) . . ?
N1 P1 N2 112.81(17) . . ?
N5 P1 N2 91.47(17) . . ?
C3 N2 C6 118.7(3) . . ?
C3 N2 P1 111.6(3) . . ?
C6 N2 P1 122.7(3) . . ?
C4 C3 N2 112.4(4) . . ?
C4 C3 C31 126.7(4) . . ?
N2 C3 C31 120.8(4) . . ?
C3 C4 N5 112.0(4) . . ?
C3 C4 C30 128.0(4) . . ?
N5 C4 C30 119.8(4) . . ?
C4 N5 C18 119.3(3) . . ?
C4 N5 P1 112.4(3) . . ?
C18 N5 P1 128.2(3) . . ?
C11 C6 C7 120.6(4) . . ?
C11 C6 N2 119.7(4) . . ?
C7 C6 N2 119.6(4) . . ?
C8 C7 C6 117.8(4) . . ?
C8 C7 C15 119.0(4) . . ?
C6 C7 C15 123.1(4) . . ?
C7 C8 C9 122.3(5) . . ?
C7 C8 H8 118.8 . . ?
C9 C8 H8 118.8 . . ?
C8 C9 C10 119.2(5) . . ?
C8 C9 H9 120.4 . . ?
C10 C9 H9 120.4 . . ?
C11 C10 C9 121.1(4) . . ?
C11 C10 H10 119.4 . . ?
C9 C10 H10 119.4 . . ?
C10 C11 C6 118.9(4) . . ?
C10 C11 C12 118.5(4) . . ?
C6 C11 C12 122.6(4) . . ?
C13 C12 C11 112.7(4) . . ?
C13 C12 C14 109.2(4) . . ?
C11 C12 C14 111.3(4) . . ?
C13 C12 H12 107.8 . . ?
C11 C12 H12 107.8 . . ?
C14 C12 H12 107.8 . . ?
C12 C13 H13A 109.5 . . ?
C12 C13 H13B 109.5 . . ?
H13A C13 H13B 109.5 . . ?
C12 C13 H13C 109.5 . . ?
H13A C13 H13C 109.5 . . ?
H13B C13 H13C 109.5 . . ?
C12 C14 H14A 109.5 . . ?
C12 C14 H14B 109.5 . . ?
H14A C14 H14B 109.5 . . ?
C12 C14 H14C 109.5 . . ?
H14A C14 H14C 109.5 . . ?
H14B C14 H14C 109.5 . . ?
C7 C15 C16 111.7(4) . . ?
C7 C15 C17 110.2(4) . . ?
C16 C15 C17 110.8(4) . . ?
C7 C15 H15 108.0 . . ?
C16 C15 H15 108.0 . . ?
C17 C15 H15 108.0 . . ?
C15 C16 H16A 109.5 . . ?
C15 C16 H16B 109.5 . . ?
H16A C16 H16B 109.5 . . ?
C15 C16 H16C 109.5 . . ?
H16A C16 H16C 109.5 . . ?
H16B C16 H16C 109.5 . . ?
C15 C17 H17A 109.5 . . ?
C15 C17 H17B 109.5 . . ?
H17A C17 H17B 109.5 . . ?
C15 C17 H17C 109.5 . . ?
H17A C17 H17C 109.5 . . ?
H17B C17 H17C 109.5 . . ?
C23 C18 C19 121.1(4) . . ?
C23 C18 N5 120.1(4) . . ?
C19 C18 N5 118.4(4) . . ?
C20 C19 C18 117.2(4) . . ?
C20 C19 C27 120.2(4) . . ?
C18 C19 C27 122.6(4) . . ?
C21 C20 C19 121.7(4) . . ?
C21 C20 H20 119.1 . . ?
C19 C20 H20 119.1 . . ?
C20 C21 C22 120.3(4) . . ?
C20 C21 H21 119.9 . . ?
C22 C21 H21 119.9 . . ?
C23 C22 C21 120.6(4) . . ?
C23 C22 H22 119.7 . . ?
C21 C22 H22 119.7 . . ?
C22 C23 C18 119.0(4) . . ?
C22 C23 C24 118.4(4) . . ?
C18 C23 C24 122.6(4) . . ?
C23 C24 C25 111.4(3) . . ?
C23 C24 C26 111.0(4) . . ?
C25 C24 C26 110.2(4) . . ?
C23 C24 H24 108.1 . . ?
C25 C24 H24 108.1 . . ?
C26 C24 H24 108.1 . . ?
C24 C25 H25A 109.5 . . ?
C24 C25 H25B 109.5 . . ?
H25A C25 H25B 109.5 . . ?
C24 C25 H25C 109.5 . . ?
H25A C25 H25C 109.5 . . ?
H25B C25 H25C 109.5 . . ?
C24 C26 H26A 109.5 . . ?
C24 C26 H26B 109.5 . . ?
H26A C26 H26B 109.5 . . ?
C24 C26 H26C 109.5 . . ?
H26A C26 H26C 109.5 . . ?
H26B C26 H26C 109.5 . . ?
C19 C27 C29 112.0(4) . . ?
C19 C27 C28 113.4(4) . . ?
C29 C27 C28 108.5(4) . . ?
C19 C27 H27 107.6 . . ?
C29 C27 H27 107.6 . . ?
C28 C27 H27 107.6 . . ?
C27 C28 H28A 109.5 . . ?
C27 C28 H28B 109.5 . . ?
H28A C28 H28B 109.5 . . ?
C27 C28 H28C 109.5 . . ?
H28A C28 H28C 109.5 . . ?
H28B C28 H28C 109.5 . . ?
C27 C29 H29A 109.5 . . ?
C27 C29 H29B 109.5 . . ?
H29A C29 H29B 109.5 . . ?
C27 C29 H29C 109.5 . . ?
H29A C29 H29C 109.5 . . ?
H29B C29 H29C 109.5 . . ?
C4 C30 H30A 109.5 . . ?
C4 C30 H30B 109.5 . . ?
H30A C30 H30B 109.5 . . ?
C4 C30 H30C 109.5 . . ?
H30A C30 H30C 109.5 . . ?
H30B C30 H30C 109.5 . . ?
C3 C31 H31A 109.5 . . ?
C3 C31 H31B 109.5 . . ?
H31A C31 H31B 109.5 . . ?
C3 C31 H31C 109.5 . . ?
H31A C31 H31C 109.5 . . ?
H31B C31 H31C 109.5 . . ?
P1' N1' H1'A 125(3) . . ?
P1' N1' H1'B 119(3) . . ?
H1'A N1' H1'B 103(4) . . ?
N1 P1' N1' 109.3(2) . . ?
N1 P1' N5' 111.97(18) . . ?
N1' P1' N5' 112.39(19) . . ?
N1 P1' N2' 120.27(18) . . ?
N1' P1' N2' 110.33(18) . . ?
N5' P1' N2' 91.62(17) . . ?
C3' N2' C6' 116.9(3) . . ?
C3' N2' P1' 111.3(2) . . ?
C6' N2' P1' 126.6(3) . . ?
C4' C3' N2' 111.7(4) . . ?
C4' C3' C30' 128.8(4) . . ?
N2' C3' C30' 119.2(3) . . ?
C3' C4' N5' 112.1(4) . . ?
C3' C4' C31' 128.0(4) . . ?
N5' C4' C31' 119.8(4) . . ?
C4' N5' C18' 120.4(3) . . ?
C4' N5' P1' 111.3(3) . . ?
C18' N5' P1' 128.1(3) . . ?
C7' C6' C11' 121.7(4) . . ?
C7' C6' N2' 119.3(4) . . ?
C11' C6' N2' 118.7(4) . . ?
C6' C7' C8' 118.7(4) . . ?
C6' C7' C15' 124.2(4) . . ?
C8' C7' C15' 117.1(4) . . ?
C9' C8' C7' 120.6(4) . . ?
C9' C8' H8' 119.7 . . ?
C7' C8' H8' 119.7 . . ?
C10' C9' C8' 120.0(4) . . ?
C10' C9' H9' 120.0 . . ?
C8' C9' H9' 120.0 . . ?
C9' C10' C11' 122.5(4) . . ?
C9' C10' H10' 118.7 . . ?
C11' C10' H10' 118.7 . . ?
C6' C11' C10' 116.4(4) . . ?
C6' C11' C12' 124.0(4) . . ?
C10' C11' C12' 119.6(4) . . ?
C11' C12' C14' 111.1(4) . . ?
C11' C12' C13' 111.7(4) . . ?
C14' C12' C13' 110.6(4) . . ?
C11' C12' H12' 107.7 . . ?
C14' C12' H12' 107.7 . . ?
C13' C12' H12' 107.7 . . ?
C12' C13' H13D 109.5 . . ?
C12' C13' H13E 109.5 . . ?
H13D C13' H13E 109.5 . . ?
C12' C13' H13F 109.5 . . ?
H13D C13' H13F 109.5 . . ?
H13E C13' H13F 109.5 . . ?
C12' C14' H14D 109.5 . . ?
C12' C14' H14E 109.5 . . ?
H14D C14' H14E 109.5 . . ?
C12' C14' H14F 109.5 . . ?
H14D C14' H14F 109.5 . . ?
H14E C14' H14F 109.5 . . ?
C7' C15' C16' 112.0(4) . . ?
C7' C15' C17' 111.3(4) . . ?
C16' C15' C17' 110.2(4) . . ?
C7' C15' H15' 107.7 . . ?
C16' C15' H15' 107.7 . . ?
C17' C15' H15' 107.7 . . ?
C15' C16' H16D 109.5 . . ?
C15' C16' H16E 109.5 . . ?
H16D C16' H16E 109.5 . . ?
C15' C16' H16F 109.5 . . ?
H16D C16' H16F 109.5 . . ?
H16E C16' H16F 109.5 . . ?
C15' C17' H17D 109.5 . . ?
C15' C17' H17E 109.5 . . ?
H17D C17' H17E 109.5 . . ?
C15' C17' H17F 109.5 . . ?
H17D C17' H17F 109.5 . . ?
H17E C17' H17F 109.5 . . ?
C19' C18' C23' 121.7(4) . . ?
C19' C18' N5' 118.7(4) . . ?
C23' C18' N5' 119.4(4) . . ?
C18' C19' C20' 118.4(4) . . ?
C18' C19' C27' 123.3(4) . . ?
C20' C19' C27' 118.3(4) . . ?
C21' C20' C19' 121.0(4) . . ?
C21' C20' H20' 119.5 . . ?
C19' C20' H20' 119.5 . . ?
C22' C21' C20' 119.8(4) . . ?
C22' C21' H21' 120.1 . . ?
C20' C21' H21' 120.1 . . ?
C21' C22' C23' 121.8(4) . . ?
C21' C22' H22' 119.1 . . ?
C23' C22' H22' 119.1 . . ?
C22' C23' C18' 117.3(4) . . ?
C22' C23' C24' 118.7(4) . . ?
C18' C23' C24' 124.0(4) . . ?
C26' C24' C23' 111.8(4) . . ?
C26' C24' C25' 110.6(4) . . ?
C23' C24' C25' 111.0(4) . . ?
C26' C24' H24' 107.8 . . ?
C23' C24' H24' 107.8 . . ?
C25' C24' H24' 107.8 . . ?
C24' C25' H25D 109.5 . . ?
C24' C25' H25E 109.5 . . ?
H25D C25' H25E 109.5 . . ?
C24' C25' H25F 109.5 . . ?
H25D C25' H25F 109.5 . . ?
H25E C25' H25F 109.5 . . ?
C24' C26' H26D 109.5 . . ?
C24' C26' H26E 109.5 . . ?
H26D C26' H26E 109.5 . . ?
C24' C26' H26F 109.5 . . ?
H26D C26' H26F 109.5 . . ?
H26E C26' H26F 109.5 . . ?
C28' C27' C29' 109.6(5) . . ?
C28' C27' C19' 112.5(4) . . ?
C29' C27' C19' 112.9(4) . . ?
C28' C27' H27' 107.2 . . ?
C29' C27' H27' 107.2 . . ?
C19' C27' H27' 107.2 . . ?
C27' C28' H28D 109.5 . . ?
C27' C28' H28E 109.5 . . ?
H28D C28' H28E 109.5 . . ?
C27' C28' H28F 109.5 . . ?
H28D C28' H28F 109.5 . . ?
H28E C28' H28F 109.5 . . ?
C27' C29' H29D 109.5 . . ?
C27' C29' H29E 109.5 . . ?
H29D C29' H29E 109.5 . . ?
C27' C29' H29F 109.5 . . ?
H29D C29' H29F 109.5 . . ?
H29E C29' H29F 109.5 . . ?
C3' C30' H30D 109.5 . . ?
C3' C30' H30E 109.5 . . ?
H30D C30' H30E 109.5 . . ?
C3' C30' H30F 109.5 . . ?
H30D C30' H30F 109.5 . . ?
H30E C30' H30F 109.5 . . ?
C4' C31' H31D 109.5 . . ?
C4' C31' H31E 109.5 . . ?
H31D C31' H31E 109.5 . . ?
C4' C31' H31F 109.5 . . ?
H31D C31' H31F 109.5 . . ?
H31E C31' H31F 109.5 . . ?
C6T C1T C2T 121.5(5) . . ?
C6T C1T H1T 119.2 . . ?
C2T C1T H1T 119.2 . . ?
C3T C2T C1T 120.9(5) . . ?
C3T C2T H2T 119.6 . . ?
C1T C2T H2T 119.6 . . ?
C2T C3T C4T 118.7(5) . . ?
C2T C3T H3T 120.7 . . ?
C4T C3T H3T 120.7 . . ?
C5T C4T C3T 120.5(5) . . ?
C5T C4T H4T 119.8 . . ?
C3T C4T H4T 119.8 . . ?
C4T C5T C6T 121.8(5) . . ?
C4T C5T H5T 119.1 . . ?
C6T C5T H5T 119.1 . . ?
C1T C6T C5T 116.6(5) . . ?
C1T C6T C7T 121.9(6) . . ?
C5T C6T C7T 121.5(6) . . ?
C6T C7T H7T1 109.5 . . ?
C6T C7T H7T2 109.5 . . ?
H7T1 C7T H7T2 109.5 . . ?
C6T C7T H7T3 109.5 . . ?
H7T1 C7T H7T3 109.5 . . ?
H7T2 C7T H7T3 109.5 . . ?
C9T C8T C13T 120.0 . . ?
C9T C8T H8T 120.0 . . ?
C13T C8T H8T 120.0 . . ?
C8T C9T C10T 120.0 . . ?
C8T C9T H9T 120.0 . . ?
C10T C9T H9T 120.0 . . ?
C9T C10T C11T 120.0 . . ?
C9T C10T H10T 120.0 . . ?
C11T C10T H10T 120.0 . . ?
C12T C11T C10T 120.0 . . ?
C12T C11T H11T 120.0 . . ?
C10T C11T H11T 120.0 . . ?
C11T C12T C13T 120.0 . . ?
C11T C12T H12T 120.0 . . ?
C13T C12T H12T 120.0 . . ?
C12T C13T C8T 120.0 . . ?
C12T C13T C14T 120.6(4) . . ?
C8T C13T C14T 119.4(4) . . ?
C9A C8A C13A 120.0 . . ?
C9A C8A H8A 120.0 . . ?
C13A C8A H8A 120.0 . . ?
C8A C9A C10A 120.0 . . ?
C8A C9A H9A 120.0 . . ?
C10A C9A H9A 120.0 . . ?
C11A C10A C9A 120.0 . . ?
C11A C10A H10A 120.0 . . ?
C9A C10A H10A 120.0 . . ?
C12A C11A C10A 120.0 . . ?
C12A C11A H11A 120.0 . . ?
C10A C11A H11A 120.0 . . ?
C11A C12A C13A 120.0 . . ?
C11A C12A H12A 120.0 . . ?
C13A C12A H12A 120.0 . . ?
C12A C13A C8A 120.0 . . ?
C12A C13A C14A 120.6(6) . . ?
C8A C13A C14A 119.3(6) . . ?
C13A C14A H14J 109.5 . . ?
C13A C14A H14K 109.5 . . ?
H14J C14A H14K 109.5 . . ?
C13A C14A H14L 109.5 . . ?
H14J C14A H14L 109.5 . . ?
H14K C14A H14L 109.5 . . ?

loop_
_geom_bond_atom_site_label_1
_geom_bond_atom_site_label_2
_geom_bond_distance
_geom_bond_site_symmetry_2
_geom_bond_publ_flag
O1 P1 1.489(3) . ?
N1 P1' 1.565(4) . ?
N1 P1 1.617(4) . ?
P1 N5 1.675(4) . ?
P1 N2 1.697(3) . ?
N2 C3 1.435(5) . ?
N2 C6 1.461(5) . ?
C3 C4 1.329(6) . ?
C3 C31 1.499(6) . ?
C4 N5 1.438(5) . ?
C4 C30 1.494(6) . ?
N5 C18 1.452(5) . ?
C6 C11 1.397(6) . ?
C6 C7 1.424(6) . ?
C7 C8 1.377(6) . ?
C7 C15 1.525(6) . ?
C8 C9 1.378(7) . ?
C8 H8 0.9500 . ?
C9 C10 1.389(7) . ?
C9 H9 0.9500 . ?
C10 C11 1.386(6) . ?
C10 H10 0.9500 . ?
C11 C12 1.526(6) . ?
C12 C13 1.498(7) . ?
C12 C14 1.526(7) . ?
C12 H12 1.0000 . ?
C13 H13A 0.9800 . ?
C13 H13B 0.9800 . ?
C13 H13C 0.9800 . ?
C14 H14A 0.9800 . ?
C14 H14B 0.9800 . ?
C14 H14C 0.9800 . ?
C15 C16 1.526(6) . ?
C15 C17 1.543(6) . ?
C15 H15 1.0000 . ?
C16 H16A 0.9800 . ?
C16 H16B 0.9800 . ?
C16 H16C 0.9800 . ?
C17 H17A 0.9800 . ?
C17 H17B 0.9800 . ?
C17 H17C 0.9800 . ?
C18 C23 1.399(6) . ?
C18 C19 1.435(6) . ?
C19 C20 1.398(6) . ?
C19 C27 1.509(7) . ?
C20 C21 1.377(6) . ?
C20 H20 0.9500 . ?
C21 C22 1.391(6) . ?
C21 H21 0.9500 . ?
C22 C23 1.391(6) . ?
C22 H22 0.9500 . ?
C23 C24 1.532(6) . ?
C24 C25 1.532(6) . ?
C24 C26 1.537(6) . ?
C24 H24 1.0000 . ?
C25 H25A 0.9800 . ?
C25 H25B 0.9800 . ?
C25 H25C 0.9800 . ?
C26 H26A 0.9800 . ?
C26 H26B 0.9800 . ?
C26 H26C 0.9800 . ?
C27 C29 1.522(7) . ?
C27 C28 1.528(6) . ?
C27 H27 1.0000 . ?
C28 H28A 0.9800 . ?
C28 H28B 0.9800 . ?
C28 H28C 0.9800 . ?
C29 H29A 0.9800 . ?
C29 H29B 0.9800 . ?
C29 H29C 0.9800 . ?
C30 H30A 0.9800 . ?
C30 H30B 0.9800 . ?
C30 H30C 0.9800 . ?
C31 H31A 0.9800 . ?
C31 H31B 0.9800 . ?
C31 H31C 0.9800 . ?
N1' P1' 1.633(4) . ?
N1' H1'A 0.911(19) . ?
N1' H1'B 0.906(19) . ?
P1' N5' 1.670(3) . ?
P1' N2' 1.682(4) . ?
N2' C3' 1.443(5) . ?
N2' C6' 1.470(5) . ?
C3' C4' 1.324(5) . ?
C3' C30' 1.494(6) . ?
C4' N5' 1.446(5) . ?
C4' C31' 1.500(6) . ?
N5' C18' 1.454(5) . ?
C6' C7' 1.400(6) . ?
C6' C11' 1.411(6) . ?
C7' C8' 1.404(6) . ?
C7' C15' 1.527(6) . ?
C8' C9' 1.383(6) . ?
C8' H8' 0.9500 . ?
C9' C10' 1.362(6) . ?
C9' H9' 0.9500 . ?
C10' C11' 1.419(6) . ?
C10' H10' 0.9500 . ?
C11' C12' 1.492(6) . ?
C12' C14' 1.527(6) . ?
C12' C13' 1.540(6) . ?
C12' H12' 1.0000 . ?
C13' H13D 0.9800 . ?
C13' H13E 0.9800 . ?
C13' H13F 0.9800 . ?
C14' H14D 0.9800 . ?
C14' H14E 0.9800 . ?
C14' H14F 0.9800 . ?
C15' C16' 1.538(6) . ?
C15' C17' 1.539(6) . ?
C15' H15' 1.0000 . ?
C16' H16D 0.9800 . ?
C16' H16E 0.9800 . ?
C16' H16F 0.9800 . ?
C17' H17D 0.9800 . ?
C17' H17E 0.9800 . ?
C17' H17F 0.9800 . ?
C18' C19' 1.393(6) . ?
C18' C23' 1.416(6) . ?
C19' C20' 1.401(6) . ?
C19' C27' 1.534(6) . ?
C20' C21' 1.384(6) . ?
C20' H20' 0.9500 . ?
C21' C22' 1.377(6) . ?
C21' H21' 0.9500 . ?
C22' C23' 1.400(6) . ?
C22' H22' 0.9500 . ?
C23' C24' 1.527(6) . ?
C24' C26' 1.525(6) . ?
C24' C25' 1.539(6) . ?
C24' H24' 1.0000 . ?
C25' H25D 0.9800 . ?
C25' H25E 0.9800 . ?
C25' H25F 0.9800 . ?
C26' H26D 0.9800 . ?
C26' H26E 0.9800 . ?
C26' H26F 0.9800 . ?
C27' C28' 1.502(7) . ?
C27' C29' 1.523(7) . ?
C27' H27' 1.0000 . ?
C28' H28D 0.9800 . ?
C28' H28E 0.9800 . ?
C28' H28F 0.9800 . ?
C29' H29D 0.9800 . ?
C29' H29E 0.9800 . ?
C29' H29F 0.9800 . ?
C30' H30D 0.9800 . ?
C30' H30E 0.9800 . ?
C30' H30F 0.9800 . ?
C31' H31D 0.9800 . ?
C31' H31E 0.9800 . ?
C31' H31F 0.9800 . ?
C1T C6T 1.384(8) . ?
C1T C2T 1.385(7) . ?
C1T H1T 0.9500 . ?
C2T C3T 1.363(7) . ?
C2T H2T 0.9500 . ?
C3T C4T 1.395(8) . ?
C3T H3T 0.9500 . ?
C4T C5T 1.359(7) . ?
C4T H4T 0.9500 . ?
C5T C6T 1.406(8) . ?
C5T H5T 0.9500 . ?
C6T C7T 1.469(7) . ?
C7T H7T1 0.9800 . ?
C7T H7T2 0.9800 . ?
C7T H7T3 0.9800 . ?
C8T C9T 1.3900 . ?
C8T C13T 1.3900 . ?
C8T H8T 0.9500 . ?
C9T C10T 1.3900 . ?
C9T H9T 0.9500 . ?
C10T C11T 1.3900 . ?
C10T H10T 0.9500 . ?
C11T C12T 1.3900 . ?
C11T H11T 0.9500 . ?
C12T C13T 1.3900 . ?
C12T H12T 0.9500 . ?
C13T C14T 1.490(8) . ?
C14T H14G 0.9800 . ?
C14T H14H 0.9800 . ?
C14T H14I 0.9800 . ?
C8A C9A 1.3900 . ?
C8A C13A 1.3900 . ?
C8A H8A 0.9500 . ?
C9A C10A 1.3900 . ?
C9A H9A 0.9500 . ?
C10A C11A 1.3900 . ?
C10A H10A 0.9500 . ?
C11A C12A 1.3900 . ?
C11A H11A 0.9500 . ?
C12A C13A 1.3900 . ?
C12A H12A 0.9500 . ?
C13A C14A 1.483(9) . ?
C14A H14J 0.9800 . ?
C14A H14K 0.9800 . ?
C14A H14L 0.9800 . ?

loop_
_geom_hbond_atom_site_label_D
_geom_hbond_atom_site_label_H
_geom_hbond_atom_site_label_A
_geom_hbond_distance_DH
_geom_hbond_distance_HA
_geom_hbond_distance_DA
_geom_hbond_angle_DHA
_geom_hbond_site_symmetry_A
N1' H1'B O1 0.906(19) 2.44(4) 3.096(5) 129(4) .
C16' H16E O1 0.98 2.46 3.403(5) 160.6 2_666

loop_
_geom_torsion_atom_site_label_1
_geom_torsion_atom_site_label_2
_geom_torsion_atom_site_label_3
_geom_torsion_atom_site_label_4
_geom_torsion
_geom_torsion_site_symmetry_1
_geom_torsion_site_symmetry_2
_geom_torsion_site_symmetry_3
_geom_torsion_site_symmetry_4
_geom_torsion_publ_flag
P1' N1 P1 O1 17.8(3) . . . . ?
P1' N1 P1 N5 150.3(3) . . . . ?
P1' N1 P1 N2 -110.5(3) . . . . ?
O1 P1 N2 C3 125.5(3) . . . . ?
N1 P1 N2 C3 -105.7(3) . . . . ?
N5 P1 N2 C3 3.7(3) . . . . ?
O1 P1 N2 C6 -24.8(4) . . . . ?
N1 P1 N2 C6 104.0(3) . . . . ?
N5 P1 N2 C6 -146.6(3) . . . . ?
C6 N2 C3 C4 149.3(4) . . . . ?
P1 N2 C3 C4 -2.3(4) . . . . ?
C6 N2 C3 C31 -32.9(6) . . . . ?
P1 N2 C3 C31 175.6(3) . . . . ?
N2 C3 C4 N5 -0.8(5) . . . . ?
C31 C3 C4 N5 -178.5(4) . . . . ?
N2 C3 C4 C30 173.1(4) . . . . ?
C31 C3 C4 C30 -4.5(8) . . . . ?
C3 C4 N5 C18 -172.7(4) . . . . ?
C30 C4 N5 C18 12.7(6) . . . . ?
C3 C4 N5 P1 3.6(4) . . . . ?
C30 C4 N5 P1 -170.9(3) . . . . ?
O1 P1 N5 C4 -120.4(3) . . . . ?
N1 P1 N5 C4 110.3(3) . . . . ?
N2 P1 N5 C4 -4.2(3) . . . . ?
O1 P1 N5 C18 55.6(4) . . . . ?
N1 P1 N5 C18 -73.7(4) . . . . ?
N2 P1 N5 C18 171.8(4) . . . . ?
C3 N2 C6 C11 108.2(5) . . . . ?
P1 N2 C6 C11 -103.5(4) . . . . ?
C3 N2 C6 C7 -69.5(5) . . . . ?
P1 N2 C6 C7 78.7(5) . . . . ?
C11 C6 C7 C8 2.0(6) . . . . ?
N2 C6 C7 C8 179.8(4) . . . . ?
C11 C6 C7 C15 -175.9(4) . . . . ?
N2 C6 C7 C15 1.9(6) . . . . ?
C6 C7 C8 C9 -2.3(7) . . . . ?
C15 C7 C8 C9 175.7(4) . . . . ?
C7 C8 C9 C10 1.3(7) . . . . ?
C8 C9 C10 C11 0.0(7) . . . . ?
C9 C10 C11 C6 -0.3(7) . . . . ?
C9 C10 C11 C12 -178.5(4) . . . . ?
C7 C6 C11 C10 -0.7(7) . . . . ?
N2 C6 C11 C10 -178.5(4) . . . . ?
C7 C6 C11 C12 177.4(4) . . . . ?
N2 C6 C11 C12 -0.4(6) . . . . ?
C10 C11 C12 C13 -43.2(6) . . . . ?
C6 C11 C12 C13 138.7(5) . . . . ?
C10 C11 C12 C14 79.9(6) . . . . ?
C6 C11 C12 C14 -98.2(5) . . . . ?
C8 C7 C15 C16 62.4(5) . . . . ?
C6 C7 C15 C16 -119.7(5) . . . . ?
C8 C7 C15 C17 -61.3(5) . . . . ?
C6 C7 C15 C17 116.6(5) . . . . ?
C4 N5 C18 C23 -91.8(5) . . . . ?
P1 N5 C18 C23 92.5(5) . . . . ?
C4 N5 C18 C19 81.6(5) . . . . ?
P1 N5 C18 C19 -94.1(5) . . . . ?
C23 C18 C19 C20 -0.3(6) . . . . ?
N5 C18 C19 C20 -173.6(4) . . . . ?
C23 C18 C19 C27 179.9(4) . . . . ?
N5 C18 C19 C27 6.5(6) . . . . ?
C18 C19 C20 C21 -0.6(7) . . . . ?
C27 C19 C20 C21 179.2(4) . . . . ?
C19 C20 C21 C22 0.0(7) . . . . ?
C20 C21 C22 C23 1.5(7) . . . . ?
C21 C22 C23 C18 -2.4(7) . . . . ?
C21 C22 C23 C24 175.1(4) . . . . ?
C19 C18 C23 C22 1.7(6) . . . . ?
N5 C18 C23 C22 175.0(4) . . . . ?
C19 C18 C23 C24 -175.7(4) . . . . ?
N5 C18 C23 C24 -2.4(6) . . . . ?
C22 C23 C24 C25 62.1(5) . . . . ?
C18 C23 C24 C25 -120.5(5) . . . . ?
C22 C23 C24 C26 -61.0(5) . . . . ?
C18 C23 C24 C26 116.4(5) . . . . ?
C20 C19 C27 C29 80.3(5) . . . . ?
C18 C19 C27 C29 -99.9(5) . . . . ?
C20 C19 C27 C28 -42.9(6) . . . . ?
C18 C19 C27 C28 137.0(5) . . . . ?
P1 N1 P1' N1' 30.2(3) . . . . ?
P1 N1 P1' N5' 155.4(3) . . . . ?
P1 N1 P1' N2' -98.9(3) . . . . ?
N1 P1' N2' C3' -104.4(3) . . . . ?
N1' P1' N2' C3' 127.0(3) . . . . ?
N5' P1' N2' C3' 12.4(3) . . . . ?
N1 P1' N2' C6' 102.1(4) . . . . ?
N1' P1' N2' C6' -26.6(4) . . . . ?
N5' P1' N2' C6' -141.2(4) . . . . ?
C6' N2' C3' C4' 147.5(4) . . . . ?
P1' N2' C3' C4' -8.9(5) . . . . ?
C6' N2' C3' C30' -37.8(5) . . . . ?
P1' N2' C3' C30' 165.8(3) . . . . ?
N2' C3' C4' N5' -0.5(5) . . . . ?
C30' C3' C4' N5' -174.6(4) . . . . ?
N2' C3' C4' C31' 176.5(4) . . . . ?
C30' C3' C4' C31' 2.5(8) . . . . ?
C3' C4' N5' C18' -175.3(4) . . . . ?
C31' C4' N5' C18' 7.4(6) . . . . ?
C3' C4' N5' P1' 9.8(5) . . . . ?
C31' C4' N5' P1' -167.5(3) . . . . ?
N1 P1' N5' C4' 111.1(3) . . . . ?
N1' P1' N5' C4' -125.4(3) . . . . ?
N2' P1' N5' C4' -12.6(3) . . . . ?
N1 P1' N5' C18' -63.3(4) . . . . ?
N1' P1' N5' C18' 60.2(4) . . . . ?
N2' P1' N5' C18' 173.0(4) . . . . ?
C3' N2' C6' C7' -63.7(5) . . . . ?
P1' N2' C6' C7' 88.6(5) . . . . ?
C3' N2' C6' C11' 111.0(4) . . . . ?
P1' N2' C6' C11' -96.7(4) . . . . ?
C11' C6' C7' C8' -2.6(7) . . . . ?
N2' C6' C7' C8' 171.9(4) . . . . ?
C11' C6' C7' C15' 179.7(4) . . . . ?
N2' C6' C7' C15' -5.8(6) . . . . ?
C6' C7' C8' C9' 1.7(7) . . . . ?
C15' C7' C8' C9' 179.5(4) . . . . ?
C7' C8' C9' C10' 0.6(7) . . . . ?
C8' C9' C10' C11' -2.1(7) . . . . ?
C7' C6' C11' C10' 1.2(6) . . . . ?
N2' C6' C11' C10' -173.3(4) . . . . ?
C7' C6' C11' C12' 179.5(4) . . . . ?
N2' C6' C11' C12' 5.0(6) . . . . ?
C9' C10' C11' C6' 1.2(7) . . . . ?
C9' C10' C11' C12' -177.2(4) . . . . ?
C6' C11' C12' C14' -107.7(5) . . . . ?
C10' C11' C12' C14' 70.5(5) . . . . ?
C6' C11' C12' C13' 128.3(4) . . . . ?
C10' C11' C12' C13' -53.5(5) . . . . ?
C6' C7' C15' C16' -120.4(5) . . . . ?
C8' C7' C15' C16' 61.8(5) . . . . ?
C6' C7' C15' C17' 115.7(5) . . . . ?
C8' C7' C15' C17' -62.0(5) . . . . ?
C4' N5' C18' C19' 88.0(5) . . . . ?
P1' N5' C18' C19' -98.0(4) . . . . ?
C4' N5' C18' C23' -86.4(5) . . . . ?
P1' N5' C18' C23' 87.5(5) . . . . ?
C23' C18' C19' C20' 1.7(7) . . . . ?
N5' C18' C19' C20' -172.6(4) . . . . ?
C23' C18' C19' C27' -178.8(4) . . . . ?
N5' C18' C19' C27' 6.9(6) . . . . ?
C18' C19' C20' C21' -1.7(7) . . . . ?
C27' C19' C20' C21' 178.8(4) . . . . ?
C19' C20' C21' C22' 0.1(7) . . . . ?
C20' C21' C22' C23' 1.6(7) . . . . ?
C21' C22' C23' C18' -1.6(7) . . . . ?
C21' C22' C23' C24' 175.6(4) . . . . ?
C19' C18' C23' C22' -0.1(6) . . . . ?
N5' C18' C23' C22' 174.2(4) . . . . ?
C19' C18' C23' C24' -177.2(4) . . . . ?
N5' C18' C23' C24' -2.9(6) . . . . ?
C22' C23' C24' C26' 63.9(5) . . . . ?
C18' C23' C24' C26' -119.0(4) . . . . ?
C22' C23' C24' C25' -60.1(5) . . . . ?
C18' C23' C24' C25' 117.0(4) . . . . ?
C18' C19' C27' C28' -105.8(5) . . . . ?
C20' C19' C27' C28' 73.7(6) . . . . ?
C18' C19' C27' C29' 129.6(5) . . . . ?
C20' C19' C27' C29' -51.0(6) . . . . ?
C6T C1T C2T C3T -0.8(7) . . . . ?
C1T C2T C3T C4T 0.1(7) . . . . ?
C2T C3T C4T C5T 0.1(8) . . . . ?
C3T C4T C5T C6T 0.4(8) . . . . ?
C2T C1T C6T C5T 1.2(7) . . . . ?
C2T C1T C6T C7T -179.8(5) . . . . ?
C4T C5T C6T C1T -1.0(7) . . . . ?
C4T C5T C6T C7T -180.0(5) . . . . ?
C13T C8T C9T C10T 0.0 . . . . ?
C8T C9T C10T C11T 0.0 . . . . ?
C9T C10T C11T C12T 0.0 . . . . ?
C10T C11T C12T C13T 0.0 . . . . ?
C11T C12T C13T C8T 0.0 . . . . ?
C11T C12T C13T C14T 179.7(6) . . . . ?
C9T C8T C13T C12T 0.0 . . . . ?
C9T C8T C13T C14T -179.7(6) . . . . ?
C13A C8A C9A C10A 0.0 . . . . ?
C8A C9A C10A C11A 0.0 . . . . ?
C9A C10A C11A C12A 0.0 . . . . ?
C10A C11A C12A C13A 0.0 . . . . ?
C11A C12A C13A C8A 0.0 . . . . ?
C11A C12A C13A C14A -175.2(14) . . . . ?
C9A C8A C13A C12A 0.0 . . . . ?
C9A C8A C13A C14A 175.2(13) . . . . ?
